data_1545554
loop_
_publ_author_name
'Begum, Farzana'
'Twamley, Brendan'
'Baker, Robert J.'

_publ_section_title
;
 (<i>E</i>)-1,1'-(Diazene-1,2-diyl)bis(cyclohexane-1-carbonitrile)
;
_journal_issue 3
_journal_name_full IUCrData
_journal_page_first x170369
_journal_paper_doi 10.1107/S2414314617003698
_journal_volume 2
_journal_year 2017
_chemical_formula_iupac 'C14 H20 N4'
_chemical_formula_moiety 'C14 H20 N4'
_chemical_formula_sum 'C14 H20 N4'
_chemical_formula_weight 244.34
_chemical_name_common VAZO-88
_chemical_name_systematic
;
(<i>E</i>)-1,1'-(Diazene-1,2-diyl)bis(cyclohexane-1-carbonitrile)
;
_space_group_crystal_system monoclinic
_space_group_IT_number 14
_space_group_name_Hall '-P 2yn'
_space_group_name_H-M_alt 'P 1 21/n 1'
_symmetry_space_group_name_Hall '-P 2yn'
_symmetry_space_group_name_H-M 'P 1 21/n 1'
_atom_sites_solution_hydrogens geom
_atom_sites_solution_primary dual
_cell_angle_alpha 90
_cell_angle_beta 110.372(13)
_cell_angle_gamma 90
_cell_formula_units_Z 2
_cell_length_a 5.8740(19)
_cell_length_b 21.077(7)
_cell_length_c 5.974(2)
_cell_measurement_reflns_used 4485
_cell_measurement_temperature 100
_cell_measurement_theta_max 69.48
_cell_measurement_theta_min 4.20
_cell_volume 693.4(4)
_computing_cell_refinement
;
SAINT (Bruker, 2015)
;
_computing_data_collection
;
APEX3 (Bruker, 2015)
;
_computing_data_reduction
;
SAINT (Bruker, 2015)
;
_computing_molecular_graphics
;
Mercury (Macrae <i>et al.</i>,  2008)
;
_computing_publication_material
;
<i>OLEX2</i> (Dolomanov <i>et al.</i>,  2009)
;
_computing_structure_refinement
;
SHELXL2014 (Sheldrick, 2015)
;
_computing_structure_solution
;
SHELXS2014 (Sheldrick, 2008)
;
_diffrn_ambient_temperature 100
_diffrn_detector_area_resol_mean 7.9
_diffrn_measured_fraction_theta_full 0.998
_diffrn_measured_fraction_theta_max 0.991
_diffrn_measurement_device 'three-circle diffractometer'
_diffrn_measurement_device_type 'Bruker APEXII CCD'
_diffrn_measurement_method '\w and \f scans'
_diffrn_radiation_monochromator 'mirror optics'
_diffrn_radiation_type CuK\a
_diffrn_radiation_wavelength 1.54184
_diffrn_reflns_av_R_equivalents 0.0331
_diffrn_reflns_limit_h_max 7
_diffrn_reflns_limit_h_min -7
_diffrn_reflns_limit_k_max 25
_diffrn_reflns_limit_k_min -25
_diffrn_reflns_limit_l_max 7
_diffrn_reflns_limit_l_min -7
_diffrn_reflns_number 7548
_diffrn_reflns_theta_full 67.684
_diffrn_reflns_theta_max 69.678
_diffrn_reflns_theta_min 8.188
_diffrn_standards_number 0
_exptl_absorpt_coefficient_mu 0.566
_exptl_absorpt_correction_T_max 0.7532
_exptl_absorpt_correction_T_min 0.6658
_exptl_absorpt_correction_type multi-scan
_exptl_absorpt_process_details
;
(SADABS; Bruker, 2015)
;
_exptl_crystal_colour colourless
_exptl_crystal_density_diffrn 1.170
_exptl_crystal_description block
_exptl_crystal_F_000 264
_exptl_crystal_size_max 0.16
_exptl_crystal_size_mid 0.13
_exptl_crystal_size_min 0.12
_refine_diff_density_max 0.465
_refine_diff_density_min -0.160
_refine_ls_extinction_method none
_refine_ls_goodness_of_fit_ref 1.061
_refine_ls_hydrogen_treatment constr
_refine_ls_matrix_type full
_refine_ls_number_parameters 82
_refine_ls_number_reflns 1299
_refine_ls_number_restraints 0
_refine_ls_restrained_S_all 1.061
_refine_ls_R_factor_all 0.0610
_refine_ls_R_factor_gt 0.0585
_refine_ls_shift/su_max 0.000
_refine_ls_shift/su_mean 0.000
_refine_ls_structure_factor_coef Fsqd
_refine_ls_weighting_details 'w=1/[\s^2^(Fo^2^)+(0.0875P)^2^+0.4078P] where P=(Fo^2^+2Fc^2^)/3'
_refine_ls_weighting_scheme calc
_refine_ls_wR_factor_gt 0.1571
_refine_ls_wR_factor_ref 0.1595
_reflns_number_gt 1213
_reflns_number_total 1299
_reflns_threshold_expression 'I > 2\s(I)'
_cod_data_source_file su4139sup1.cif
_cod_data_source_block I
_cod_database_code 1545554
_shelx_space_group_comment
;
The symmetry employed for this shelxl refinement is uniquely defined
by the following loop, which should always be used as a source of
symmetry information in preference to the above space-group names.
They are only intended as comments.
;

loop_
_space_group_symop_operation_xyz
'x, y, z'
'-x+1/2, y+1/2, -z+1/2'
'-x, -y, -z'
'x-1/2, -y-1/2, z-1/2'

loop_
_atom_site_type_symbol
_atom_site_label
_atom_site_fract_x
_atom_site_fract_y
_atom_site_fract_z
_atom_site_U_iso_or_equiv
_atom_site_adp_type
_atom_site_calc_flag
_atom_site_occupancy
C C2 0.5458(3) 0.42030(8) 0.4069(3) 0.0259(4) Uani d 1
C C3 0.7721(3) 0.40938(8) 0.6143(3) 0.0286(4) Uani d 1
C C5 0.3418(3) 0.37594(8) 0.4188(3) 0.0295(4) Uani d 1
H H5A 0.3201 0.3814 0.5748 0.035 Uiso calc 1
H H5B 0.1876 0.3878 0.2920 0.035 Uiso calc 1
C C6 0.3981(3) 0.30654(8) 0.3880(3) 0.0309(5) Uani d 1
H H6A 0.5404 0.2930 0.5261 0.037 Uiso calc 1
H H6B 0.2580 0.2800 0.3846 0.037 Uiso calc 1
C C7 0.4513(3) 0.29635(8) 0.1585(3) 0.0320(5) Uani d 1
H H7A 0.3027 0.3049 0.0194 0.038 Uiso calc 1
H H7B 0.4982 0.2516 0.1493 0.038 Uiso calc 1
C C8 0.6554(3) 0.33973(8) 0.1480(3) 0.0306(5) Uani d 1
H H8A 0.8083 0.3281 0.2772 0.037 Uiso calc 1
H H8B 0.6797 0.3337 -0.0065 0.037 Uiso calc 1
C C9 0.5977(3) 0.40919(8) 0.1749(3) 0.0280(4) Uani d 1
H H9A 0.4544 0.4221 0.0368 0.034 Uiso calc 1
H H9B 0.7368 0.4358 0.1757 0.034 Uiso calc 1
N N1 0.4544(3) 0.48574(7) 0.4049(3) 0.0285(4) Uani d 1
N N4 0.9502(3) 0.39882(8) 0.7674(3) 0.0382(5) Uani d 1

loop_
_atom_site_aniso_label
_atom_site_aniso_U_11
_atom_site_aniso_U_22
_atom_site_aniso_U_33
_atom_site_aniso_U_12
_atom_site_aniso_U_13
_atom_site_aniso_U_23
C2 0.0226(8) 0.0294(9) 0.0254(8) 0.0012(6) 0.0079(7) -0.0005(6)
C3 0.0255(9) 0.0331(9) 0.0291(9) 0.0010(7) 0.0118(8) -0.0008(7)
C5 0.0215(8) 0.0357(10) 0.0333(9) -0.0010(7) 0.0120(7) -0.0009(7)
C6 0.0252(9) 0.0316(10) 0.0364(10) -0.0015(7) 0.0114(7) 0.0020(7)
C7 0.0306(9) 0.0295(9) 0.0341(9) -0.0002(7) 0.0089(7) -0.0023(7)
C8 0.0307(9) 0.0336(10) 0.0298(9) 0.0015(7) 0.0133(7) -0.0010(7)
C9 0.0247(9) 0.0347(10) 0.0255(9) -0.0012(6) 0.0099(7) -0.0005(7)
N1 0.0247(8) 0.0320(8) 0.0301(7) -0.0008(5) 0.0111(6) -0.0023(5)
N4 0.0284(9) 0.0505(10) 0.0323(8) 0.0056(7) 0.0063(7) 0.0012(7)

loop_
_atom_type_symbol
_atom_type_description
_atom_type_scat_dispersion_real
_atom_type_scat_dispersion_imag
_atom_type_scat_source
C C 0.0181 0.0091 'International Tables Vol C Tables 4.2.6.8 and 6.1.1.4'
H H 0.0000 0.0000 'International Tables Vol C Tables 4.2.6.8 and 6.1.1.4'
N N 0.0311 0.0180 'International Tables Vol C Tables 4.2.6.8 and 6.1.1.4'

loop_
_geom_angle_atom_site_label_1
_geom_angle_atom_site_label_2
_geom_angle_atom_site_label_3
_geom_angle_site_symmetry_1
_geom_angle
C3 C2 C5 . 110.60(14)
C3 C2 C9 . 109.11(14)
C9 C2 C5 . 110.54(14)
N1 C2 C3 . 111.60(13)
N1 C2 C5 . 106.26(13)
N1 C2 C9 . 108.69(13)
N4 C3 C2 . 176.58(18)
C2 C5 H5A . 109.3
C2 C5 H5B . 109.3
H5A C5 H5B . 107.9
C6 C5 C2 . 111.80(14)
C6 C5 H5A . 109.3
C6 C5 H5B . 109.3
C5 C6 H6A . 109.3
C5 C6 H6B . 109.3
H6A C6 H6B . 108.0
C7 C6 C5 . 111.41(14)
C7 C6 H6A . 109.3
C7 C6 H6B . 109.3
C6 C7 H7A . 109.4
C6 C7 H7B . 109.4
C6 C7 C8 . 111.24(14)
H7A C7 H7B . 108.0
C8 C7 H7A . 109.4
C8 C7 H7B . 109.4
C7 C8 H8A . 109.3
C7 C8 H8B . 109.3
H8A C8 H8B . 108.0
C9 C8 C7 . 111.40(14)
C9 C8 H8A . 109.3
C9 C8 H8B . 109.3
C2 C9 H9A . 109.4
C2 C9 H9B . 109.4
C8 C9 C2 . 111.26(14)
C8 C9 H9A . 109.4
C8 C9 H9B . 109.4
H9A C9 H9B . 108.0
N1 N1 C2 3_666 114.07(18)

loop_
_geom_bond_atom_site_label_1
_geom_bond_atom_site_label_2
_geom_bond_site_symmetry_2
_geom_bond_distance
C2 C3 . 1.486(2)
C2 C5 . 1.541(2)
C2 C9 . 1.537(2)
C2 N1 . 1.479(2)
C3 N4 . 1.147(2)
C5 H5A . 0.9900
C5 H5B . 0.9900
C5 C6 . 1.525(2)
C6 H6A . 0.9900
C6 H6B . 0.9900
C6 C7 . 1.524(3)
C7 H7A . 0.9900
C7 H7B . 0.9900
C7 C8 . 1.526(2)
C8 H8A . 0.9900
C8 H8B . 0.9900
C8 C9 . 1.524(2)
C9 H9A . 0.9900
C9 H9B . 0.9900
N1 N1 3_666 1.231(3)

loop_
_geom_torsion_atom_site_label_1
_geom_torsion_atom_site_label_2
_geom_torsion_atom_site_label_3
_geom_torsion_atom_site_label_4
_geom_torsion_site_symmetry_4
_geom_torsion
C2 C5 C6 C7 . -54.82(19)
C3 C2 C5 C6 . -66.44(18)
C3 C2 C9 C8 . 66.81(18)
C3 C2 N1 N1 3_666 -15.1(2)
C5 C2 C9 C8 . -55.02(19)
C5 C2 N1 N1 3_666 105.57(19)
C5 C6 C7 C8 . 55.17(19)
C6 C7 C8 C9 . -56.00(19)
C7 C8 C9 C2 . 56.17(19)
C9 C2 C5 C6 . 54.51(19)
C9 C2 N1 N1 3_666 -135.45(18)
N1 C2 C5 C6 . 172.27(13)
N1 C2 C9 C8 . -171.28(13)

_cod_database_fobs_code 1545554
